data_7207612
loop_
_publ_author_name
'Ding, Rui'
'Zhai, Quan-Guo'
'Niu, Jing-Ping'
'Li, Shu-Ni'
'Jiang, Yu-Cheng'
'Hu, Man-Cheng'

_publ_section_title
;
 Crystalline 3D open-framework halogeno(cyano)cuprates synthesized in
 ionic liquids
;
_journal_issue 8
_journal_name_full CrystEngComm
_journal_page_first 2626
_journal_paper_doi 10.1039/c2ce06508h
_journal_volume 14
_journal_year 2012
_chemical_formula_moiety 'C29 H39 Br2 Cu7 N14'
_chemical_formula_sum 'C29 H39 Br2 Cu7 N14'
_chemical_formula_weight 1188.34
_chemical_name_systematic
;
?
;
_space_group_IT_number 2
_symmetry_cell_setting triclinic
_symmetry_space_group_name_Hall '-P 1'
_symmetry_space_group_name_H-M 'P -1'
_atom_sites_solution_primary direct
_atom_sites_solution_secondary difmap
_audit_creation_method SHELXL-97
_cell_angle_alpha 68.160(4)
_cell_angle_beta 83.115(3)
_cell_angle_gamma 81.834(3)
_cell_formula_units_Z 1
_cell_length_a 7.0962(2)
_cell_length_b 12.4549(7)
_cell_length_c 13.1580(5)
_cell_measurement_temperature 293(2)
_cell_volume 1065.68(8)
_computing_structure_refinement 'SHELXL-97 (Sheldrick, 1997)'
_computing_structure_solution 'SHELXS-97 (Sheldrick, 1990)'
_diffrn_ambient_temperature 293(2)
_diffrn_measured_fraction_theta_full 0.999
_diffrn_measured_fraction_theta_max 0.999
_diffrn_radiation_monochromator graphite
_diffrn_radiation_source 'fine-focus sealed tube'
_diffrn_radiation_type MoK\a
_diffrn_radiation_wavelength 0.71073
_diffrn_reflns_av_R_equivalents 0.0309
_diffrn_reflns_av_sigmaI/netI 0.0508
_diffrn_reflns_limit_h_max 6
_diffrn_reflns_limit_h_min -8
_diffrn_reflns_limit_k_max 10
_diffrn_reflns_limit_k_min -15
_diffrn_reflns_limit_l_max 16
_diffrn_reflns_limit_l_min -16
_diffrn_reflns_number 7154
_diffrn_reflns_theta_full 26.37
_diffrn_reflns_theta_max 26.37
_diffrn_reflns_theta_min 2.84
_exptl_absorpt_coefficient_mu 5.339
_exptl_absorpt_correction_T_max 1.0000
_exptl_absorpt_correction_T_min 0.2456
_exptl_absorpt_correction_type multi-scan
_exptl_absorpt_process_details
;
CrysAlisPro, Oxford Diffraction Ltd.,
Version 1.171.34.36 (release 02-08-2010 CrysAlis171 .NET)
(compiled Aug 2 2010,13:00:58)
Empirical absorption correction using spherical harmonics,
implemented in SCALE3 ABSPACK scaling algorithm.
;
_exptl_crystal_colour colorless
_exptl_crystal_density_diffrn 1.852
_exptl_crystal_density_method 'not measured'
_exptl_crystal_description prism
_exptl_crystal_F_000 584
_exptl_crystal_size_max 0.42
_exptl_crystal_size_mid 0.30
_exptl_crystal_size_min 0.20
_refine_diff_density_max 0.673
_refine_diff_density_min -0.548
_refine_diff_density_rms 0.111
_refine_ls_extinction_method none
_refine_ls_goodness_of_fit_ref 1.007
_refine_ls_matrix_type full
_refine_ls_number_parameters 115
_refine_ls_number_reflns 4353
_refine_ls_number_restraints 0
_refine_ls_restrained_S_all 1.007
_refine_ls_R_factor_all 0.0735
_refine_ls_R_factor_gt 0.0537
_refine_ls_shift/su_max 0.001
_refine_ls_shift/su_mean 0.000
_refine_ls_structure_factor_coef Fsqd
_refine_ls_weighting_details 'calc w=1/[\s^2^(Fo^2^)+(0.0925P)^2^+0.0000P] where P=(Fo^2^+2Fc^2^)/3'
_refine_ls_weighting_scheme calc
_refine_ls_wR_factor_gt 0.1558
_refine_ls_wR_factor_ref 0.1687
_reflns_number_gt 2860
_reflns_number_total 4353
_reflns_threshold_expression >2sigma(I)
_cod_data_source_file c2ce06508h.txt
_cod_data_source_block 2
_cod_depositor_comments
;
The following automatic conversions were performed:

'_symmetry_cell_setting' value 'Triclinic' changed to 'triclinic'
according to /home/saulius/struct/CIF-dictionaries/cif_core.dic
dictionary named 'cif_core.dic' version 2.4.1 from 2010-06-29.

Automatic conversion script
Id: cif_fix_values 1715 2011-07-08 13:25:40Z adriana 
;
_cod_original_sg_symbol_H-M P-1
_cod_database_code 7207612

loop_
_symmetry_equiv_pos_as_xyz
'x, y, z'
'-x, -y, -z'

loop_
_atom_site_label
_atom_site_type_symbol
_atom_site_fract_x
_atom_site_fract_y
_atom_site_fract_z
_atom_site_U_iso_or_equiv
_atom_site_adp_type
_atom_site_occupancy
_atom_site_symmetry_multiplicity
_atom_site_calc_flag
_atom_site_refinement_flags
Cu1 Cu 0.5000 1.5000 0.5000 0.1324(9) Uani 1 2 d S
Cu2 Cu 0.31771(11) 0.97902(8) 0.25108(8) 0.0677(3) Uani 1 1 d .
Cu3 Cu 0.48033(12) 1.36916(7) 0.19657(6) 0.0632(3) Uani 1 1 d .
Cu4 Cu 0.68601(11) 0.93300(8) 0.16225(7) 0.0682(3) Uani 1 1 d .
Br1 Br 0.51204(9) 0.79144(6) 0.33805(5) 0.0615(2) Uani 1 1 d .
C1 C 0.5047(10) 1.4482(8) 0.3873(5) 0.076(2) Uani 1 1 d .
C2 C 0.4488(9) 1.2114(6) 0.2269(5) 0.0551(15) Uani 1 1 d .
C3 C 1.0772(8) 0.9506(6) 0.2233(6) 0.0655(18) Uani 1 1 d .
C4 C 0.5378(8) 0.9831(6) 0.0375(4) 0.0586(14) Uani 0.50 1 d P
C5 C 0.4931(10) 1.4715(6) 0.0445(4) 0.0692(17) Uani 0.50 1 d P
N1 N 0.4955(10) 1.4187(6) 0.3155(5) 0.0825(17) Uani 1 1 d .
N2 N 0.4122(8) 1.1223(7) 0.2379(5) 0.0773(17) Uani 1 1 d .
N3 N 0.9315(10) 0.9419(6) 0.2020(6) 0.0859(18) Uani 1 1 d .
N4 N 0.5378(8) 0.9831(6) 0.0375(4) 0.0586(14) Uani 0.50 1 d P
N5 N 0.4931(10) 1.4715(6) 0.0445(4) 0.0692(17) Uani 0.50 1 d P

loop_
_atom_site_aniso_label
_atom_site_aniso_U_11
_atom_site_aniso_U_22
_atom_site_aniso_U_33
_atom_site_aniso_U_23
_atom_site_aniso_U_13
_atom_site_aniso_U_12
Cu1 0.1043(11) 0.233(3) 0.1106(13) -0.1188(17) 0.0002(10) -0.0281(14)
Cu2 0.0520(5) 0.0570(6) 0.0974(7) -0.0276(5) -0.0132(4) -0.0111(4)
Cu3 0.0776(5) 0.0567(5) 0.0622(5) -0.0261(4) -0.0093(4) -0.0130(4)
Cu4 0.0565(5) 0.0773(7) 0.0751(6) -0.0274(5) -0.0170(4) -0.0108(4)
Br1 0.0615(4) 0.0531(4) 0.0617(4) -0.0107(3) -0.0079(3) -0.0043(3)
C1 0.087(5) 0.114(7) 0.048(4) -0.052(4) -0.009(3) -0.014(4)
C2 0.062(4) 0.053(4) 0.065(4) -0.032(3) -0.008(3) -0.020(3)
C3 0.029(3) 0.056(4) 0.113(5) -0.025(4) -0.020(3) -0.012(3)
C4 0.055(3) 0.062(4) 0.055(4) -0.011(3) -0.007(2) -0.019(3)
C5 0.105(5) 0.063(4) 0.055(3) -0.029(3) -0.011(4) -0.030(4)
N1 0.111(5) 0.058(4) 0.073(4) -0.016(3) -0.013(3) -0.010(3)
N2 0.069(3) 0.096(5) 0.063(4) -0.024(3) -0.021(3) 0.006(3)
N3 0.088(4) 0.069(5) 0.096(5) -0.021(4) -0.012(3) -0.010(3)
N4 0.055(3) 0.062(4) 0.055(4) -0.011(3) -0.007(2) -0.019(3)
N5 0.105(5) 0.063(4) 0.055(3) -0.029(3) -0.011(4) -0.030(4)

loop_
_atom_type_symbol
_atom_type_description
_atom_type_scat_dispersion_real
_atom_type_scat_dispersion_imag
_atom_type_scat_source
C C 0.0033 0.0016 'International Tables Vol C Tables 4.2.6.8 and 6.1.1.4'
N N 0.0061 0.0033 'International Tables Vol C Tables 4.2.6.8 and 6.1.1.4'
Cu Cu 0.3201 1.2651 'International Tables Vol C Tables 4.2.6.8 and 6.1.1.4'
Br Br -0.2901 2.4595 'International Tables Vol C Tables 4.2.6.8 and 6.1.1.4'
H H 0.0000 0.0000 'International Tables Vol C Tables 4.2.6.8 and 6.1.1.4'

loop_
_geom_angle_atom_site_label_1
_geom_angle_atom_site_label_2
_geom_angle_atom_site_label_3
_geom_angle
_geom_angle_site_symmetry_1
_geom_angle_site_symmetry_3
C1 Cu1 C1 180 . 2_686
C3 Cu2 N2 130.7(3) 1_455 .
C3 Cu2 Br1 109.6(2) 1_455 .
N2 Cu2 Br1 119.23(17) . .
C3 Cu2 Cu4 130.7(2) 1_455 .
N2 Cu2 Cu4 83.10(18) . .
Br1 Cu2 Cu4 59.16(3) . .
C2 Cu3 N1 119.1(3) . .
C2 Cu3 C5 117.3(3) . .
N1 Cu3 C5 123.6(3) . .
N3 Cu4 C4 141.1(3) . .
N3 Cu4 Br1 106.7(2) . .
C4 Cu4 Br1 112.02(17) . .
N3 Cu4 Cu2 131.4(2) . .
C4 Cu4 Cu2 77.53(18) . .
Br1 Cu4 Cu2 54.21(3) . .
Cu2 Br1 Cu4 66.62(3) . .
N1 C1 Cu1 175.5(7) . .
N2 C2 Cu3 172.0(6) . .
N3 C3 Cu2 175.0(7) . 1_655
N4 C4 C4 0.0(5) 2_675 2_675
N4 C4 Cu4 175.1(7) 2_675 .
C4 C4 Cu4 175.1(7) 2_675 .
N5 C5 C5 0.0(13) 2_685 2_685
N5 C5 Cu3 177.3(10) 2_685 .
C5 C5 Cu3 177.3(10) 2_685 .
C1 N1 Cu3 179.8(7) . .
C2 N2 Cu2 172.8(6) . .
C3 N3 Cu4 177.9(7) . .

loop_
_geom_bond_atom_site_label_1
_geom_bond_atom_site_label_2
_geom_bond_distance
_geom_bond_site_symmetry_2
Cu1 C1 1.820(6) .
Cu1 C1 1.820(6) 2_686
Cu2 C3 1.894(5) 1_455
Cu2 N2 1.935(8) .
Cu2 Br1 2.4786(11) .
Cu2 Cu4 2.8046(12) .
Cu3 C2 1.895(7) .
Cu3 N1 1.902(7) .
Cu3 C5 1.931(6) .
Cu4 N3 1.907(7) .
Cu4 C4 1.912(5) .
Cu4 Br1 2.6235(11) .
C1 N1 1.144(8) .
C2 N2 1.128(9) .
C3 N3 1.133(8) .
C3 Cu2 1.894(5) 1_655
C4 N4 1.091(10) 2_675
C4 C4 1.091(10) 2_675
C5 N5 1.122(11) 2_685
C5 C5 1.122(11) 2_685

loop_
_platon_squeeze_void_nr
_platon_squeeze_void_average_x
_platon_squeeze_void_average_y
_platon_squeeze_void_average_z
_platon_squeeze_void_volume
_platon_squeeze_void_count_electrons
1 -0.006 0.004 0.471 582.9 179.7
